data_2225338
loop_
_publ_author_name
'Nagamuthu, S.'
'Sribala, R.'
'Ranjithkumar, R.'
'Krishnakumar, R. V.'
'Srinivasan, N.'

_publ_section_title
4'-(2,4-Dichlorophenyl)-1,1'-dimethylpiperidine-3-spiro-3'-pyrrolidine-2'-spiro-3''-indoline-4,2''-dione
_journal_coeditor_code NG2738
_journal_issue 3
_journal_name_full 'Acta Crystallographica Section E'
_journal_page_first o717
_journal_paper_doi 10.1107/S160053681000704X
_journal_volume 66
_journal_year 2010
_chemical_formula_iupac 'C23 H23 Cl2 N3 O2'
_chemical_formula_moiety 'C23 H23 Cl2 N3 O2'
_chemical_formula_sum 'C23 H23 Cl2 N3 O2'
_chemical_formula_weight 444.34
_chemical_name_systematic
;
4'-(2,4-Dichlorophenyl)-1,1'-dimethylpiperidine-3-spiro-3'-
pyrrolidine-2'-spiro-3''-indoline-4,2''-dione
;
_space_group_IT_number 2
_symmetry_cell_setting triclinic
_symmetry_space_group_name_Hall '-P 1'
_symmetry_space_group_name_H-M 'P -1'
_atom_sites_solution_hydrogens geom
_atom_sites_solution_primary direct
_atom_sites_solution_secondary difmap
_audit_creation_method SHELXL-97
_cell_angle_alpha 66.561(2)
_cell_angle_beta 77.8730(10)
_cell_angle_gamma 83.203(2)
_cell_formula_units_Z 2
_cell_length_a 7.9398(2)
_cell_length_b 10.8747(3)
_cell_length_c 13.5367(4)
_cell_measurement_reflns_used 5536
_cell_measurement_temperature 300(2)
_cell_measurement_theta_max 61.9
_cell_measurement_theta_min 5.7
_cell_volume 1047.64(5)
_computing_cell_refinement 'SAINT (Bruker, 2004)'
_computing_data_collection 'SMART (Bruker, 2004)'
_computing_data_reduction 'SAINT (Bruker, 2004)'
_computing_molecular_graphics 'PLATON (Spek, 2009)'
_computing_publication_material 'SHELXL97 (Sheldrick, 2008)'
_computing_structure_refinement 'SHELXL97 (Sheldrick, 2008)'
_computing_structure_solution 'SHELXS97 (Sheldrick, 2008)'
_diffrn_ambient_temperature 300(2)
_diffrn_measured_fraction_theta_full 0.993
_diffrn_measured_fraction_theta_max 0.993
_diffrn_measurement_device_type 'Bruker Kappa APEXII CCD diffractometer'
_diffrn_measurement_method '\w and \f scan'
_diffrn_radiation_monochromator graphite
_diffrn_radiation_source 'fine-focus sealed tube'
_diffrn_radiation_type MoK\a
_diffrn_radiation_wavelength 0.71073
_diffrn_reflns_av_R_equivalents 0.0247
_diffrn_reflns_av_sigmaI/netI 0.0202
_diffrn_reflns_limit_h_max 11
_diffrn_reflns_limit_h_min -10
_diffrn_reflns_limit_k_max 15
_diffrn_reflns_limit_k_min -15
_diffrn_reflns_limit_l_max 19
_diffrn_reflns_limit_l_min -19
_diffrn_reflns_number 27365
_diffrn_reflns_theta_full 31.07
_diffrn_reflns_theta_max 31.07
_diffrn_reflns_theta_min 2.04
_diffrn_standards_decay_% 0
_diffrn_standards_number 0
_exptl_absorpt_coefficient_mu 0.336
_exptl_absorpt_correction_T_max 0.96
_exptl_absorpt_correction_T_min 0.94
_exptl_absorpt_correction_type multi-scan
_exptl_absorpt_process_details '(SADABS; Sheldrick, 1996)'
_exptl_crystal_colour colourless
_exptl_crystal_density_diffrn 1.409
_exptl_crystal_density_method 'not measured'
_exptl_crystal_description needle
_exptl_crystal_F_000 464
_exptl_crystal_size_max 0.27
_exptl_crystal_size_mid 0.15
_exptl_crystal_size_min 0.12
_refine_diff_density_max 0.470
_refine_diff_density_min -0.468
_refine_ls_extinction_method none
_refine_ls_goodness_of_fit_ref 1.032
_refine_ls_hydrogen_treatment constr
_refine_ls_matrix_type full
_refine_ls_number_parameters 273
_refine_ls_number_reflns 6685
_refine_ls_number_restraints 0
_refine_ls_restrained_S_all 1.032
_refine_ls_R_factor_all 0.0580
_refine_ls_R_factor_gt 0.0441
_refine_ls_shift/su_max 0.001
_refine_ls_shift/su_mean 0.000
_refine_ls_structure_factor_coef Fsqd
_refine_ls_weighting_details 'calc w=1/[\s^2^(Fo^2^)+(0.0652P)^2^+0.3075P] where P=(Fo^2^+2Fc^2^)/3'
_refine_ls_weighting_scheme calc
_refine_ls_wR_factor_gt 0.1193
_refine_ls_wR_factor_ref 0.1302
_reflns_number_gt 5249
_reflns_number_total 6685
_reflns_threshold_expression I>2sigma(I)
_cod_data_source_file ng2738.cif
_cod_data_source_block I
_cod_database_code 2225338
_cod_database_fobs_code 2225338

loop_
_symmetry_equiv_pos_as_xyz
'x, y, z'
'-x, -y, -z'

loop_
_atom_site_type_symbol
_atom_site_label
_atom_site_fract_x
_atom_site_fract_y
_atom_site_fract_z
_atom_site_U_iso_or_equiv
_atom_site_adp_type
_atom_site_calc_flag
_atom_site_refinement_flags
_atom_site_occupancy
_atom_site_disorder_assembly
_atom_site_disorder_group
Cl Cl1 -0.05606(6) 0.11850(5) -0.16644(3) 0.05328(12) Uani d . 1 . .
Cl Cl2 0.52639(5) 0.22216(6) -0.08290(4) 0.05850(14) Uani d . 1 . .
O O1 0.59398(16) 0.37748(14) 0.13813(10) 0.0564(3) Uani d . 1 . .
O O2 0.01383(13) 0.08370(10) 0.35005(9) 0.0392(2) Uani d . 1 . .
N N1 0.07639(15) 0.36986(11) 0.21024(10) 0.0342(2) Uani d . 1 . .
N N1A 0.40225(16) 0.01730(11) 0.32854(10) 0.0369(2) Uani d . 1 . .
N N1B 0.09730(16) 0.15644(12) 0.46891(9) 0.0372(3) Uani d . 1 . .
H H1B 0.0533 0.0947 0.5293 0.045 Uiso d R 1 . .
C C1A 0.3736(3) -0.12482(15) 0.36383(15) 0.0521(4) Uani d . 1 . .
H H7 0.4034 -0.1725 0.4350 0.078 Uiso calc R 1 . .
H H8 0.4440 -0.1588 0.3127 0.078 Uiso calc R 1 . .
H H9 0.2544 -0.1368 0.3671 0.078 Uiso calc R 1 . .
C C2 0.19382(16) 0.28182(11) 0.28156(10) 0.0277(2) Uani d . 1 . .
C C2A 0.35737(18) 0.09368(13) 0.22132(11) 0.0330(3) Uani d . 1 . .
H H1 0.2483 0.0647 0.2182 0.040 Uiso calc R 1 . .
H H2 0.4449 0.0771 0.1657 0.040 Uiso calc R 1 . .
C C2B 0.09267(16) 0.15968(12) 0.36880(10) 0.0312(2) Uani d . 1 . .
C C3 0.34300(15) 0.24405(12) 0.19834(10) 0.0275(2) Uani d . 1 . .
C C4 0.29884(17) 0.33178(13) 0.08305(10) 0.0317(2) Uani d . 1 . .
H H4 0.4047 0.3711 0.0334 0.038 Uiso calc R 1 . .
C C4A 0.51969(17) 0.28084(14) 0.20663(11) 0.0354(3) Uani d . 1 . .
C C4B 0.24667(17) 0.34208(13) 0.35377(11) 0.0321(2) Uani d . 1 . .
C C5 0.1825(2) 0.44231(13) 0.10524(11) 0.0383(3) Uani d . 1 . .
H H5A 0.2488 0.5087 0.1098 0.046 Uiso calc R 1 . .
H H5B 0.1127 0.4863 0.0489 0.046 Uiso calc R 1 . .
C C5A 0.5987(2) 0.18768(17) 0.30320(14) 0.0442(3) Uani d . 1 . .
H H51 0.5450 0.2069 0.3671 0.053 Uiso calc R 1 . .
H H52 0.7204 0.2048 0.2887 0.053 Uiso calc R 1 . .
C C5B 0.18216(18) 0.26551(14) 0.46247(11) 0.0347(3) Uani d . 1 . .
C C6A 0.5790(2) 0.04095(17) 0.32825(14) 0.0475(4) Uani d . 1 . .
H H61 0.6566 0.0149 0.2736 0.057 Uiso calc R 1 . .
H H62 0.6093 -0.0134 0.3992 0.057 Uiso calc R 1 . .
C C6B 0.3263(2) 0.45973(15) 0.32860(14) 0.0451(3) Uani d . 1 . .
H H6B 0.3695 0.5129 0.2563 0.054 Uiso calc R 1 . .
C C7B 0.3409(3) 0.49719(19) 0.41348(18) 0.0583(5) Uani d . 1 . .
H H7B 0.3940 0.5763 0.3976 0.070 Uiso calc R 1 . .
C C8B 0.2777(3) 0.4188(2) 0.52044(17) 0.0591(5) Uani d . 1 . .
H H8B 0.2893 0.4457 0.5758 0.071 Uiso calc R 1 . .
C C9B 0.1972(2) 0.30098(19) 0.54744(14) 0.0496(4) Uani d . 1 . .
H H9B 0.1550 0.2477 0.6198 0.060 Uiso calc R 1 . .
C C11 -0.0503(2) 0.45116(18) 0.25448(16) 0.0506(4) Uani d . 1 . .
H H11A -0.1084 0.3957 0.3257 0.076 Uiso calc R 1 . .
H H11B -0.1328 0.4910 0.2068 0.076 Uiso calc R 1 . .
H H11C 0.0066 0.5205 0.2603 0.076 Uiso calc R 1 . .
C C41 0.21203(16) 0.26281(13) 0.03025(10) 0.0303(2) Uani d . 1 . .
C C42 0.03314(17) 0.25080(14) 0.05212(11) 0.0338(3) Uani d . 1 . .
H H42 -0.0324 0.2744 0.1079 0.041 Uiso calc R 1 . .
C C43 -0.04964(18) 0.20518(15) -0.00610(12) 0.0375(3) Uani d . 1 . .
H H43 -0.1689 0.1990 0.0101 0.045 Uiso calc R 1 . .
C C44 0.04591(19) 0.16899(14) -0.08833(11) 0.0362(3) Uani d . 1 . .
C C45 0.22301(19) 0.17398(16) -0.11040(12) 0.0407(3) Uani d . 1 . .
H H45 0.2879 0.1472 -0.1646 0.049 Uiso calc R 1 . .
C C46 0.30248(17) 0.21960(15) -0.05036(11) 0.0360(3) Uani d . 1 . .

loop_
_atom_site_aniso_label
_atom_site_aniso_U_11
_atom_site_aniso_U_22
_atom_site_aniso_U_33
_atom_site_aniso_U_12
_atom_site_aniso_U_13
_atom_site_aniso_U_23
Cl1 0.0568(2) 0.0684(3) 0.0460(2) -0.01210(19) -0.01697(18) -0.02727(19)
Cl2 0.02974(17) 0.0955(4) 0.0552(2) -0.00686(19) 0.00060(15) -0.0370(2)
O1 0.0472(6) 0.0649(8) 0.0476(6) -0.0279(6) -0.0104(5) -0.0039(6)
O2 0.0388(5) 0.0369(5) 0.0401(5) -0.0137(4) -0.0071(4) -0.0095(4)
N1 0.0374(6) 0.0304(5) 0.0346(5) 0.0055(4) -0.0123(4) -0.0115(4)
N1A 0.0425(6) 0.0310(5) 0.0334(6) 0.0047(4) -0.0116(5) -0.0077(4)
N1B 0.0422(6) 0.0363(6) 0.0279(5) -0.0105(5) 0.0006(4) -0.0080(4)
C1A 0.0657(11) 0.0321(7) 0.0479(9) 0.0045(7) -0.0105(8) -0.0058(6)
C2 0.0312(5) 0.0245(5) 0.0260(5) -0.0040(4) -0.0068(4) -0.0068(4)
C2A 0.0387(6) 0.0298(6) 0.0299(6) 0.0005(5) -0.0078(5) -0.0107(5)
C2B 0.0296(5) 0.0298(6) 0.0311(6) -0.0048(4) -0.0041(4) -0.0080(5)
C3 0.0289(5) 0.0270(5) 0.0247(5) -0.0039(4) -0.0063(4) -0.0064(4)
C4 0.0345(6) 0.0319(6) 0.0251(5) -0.0082(5) -0.0074(4) -0.0044(4)
C4A 0.0309(6) 0.0414(7) 0.0347(6) -0.0059(5) -0.0068(5) -0.0137(5)
C4B 0.0360(6) 0.0301(6) 0.0318(6) -0.0034(5) -0.0085(5) -0.0118(5)
C5 0.0516(8) 0.0264(6) 0.0342(6) -0.0011(5) -0.0176(6) -0.0042(5)
C5A 0.0366(7) 0.0537(9) 0.0452(8) 0.0010(6) -0.0187(6) -0.0171(7)
C5B 0.0356(6) 0.0377(6) 0.0318(6) -0.0004(5) -0.0058(5) -0.0148(5)
C6A 0.0436(8) 0.0490(8) 0.0475(8) 0.0132(7) -0.0194(7) -0.0145(7)
C6B 0.0556(9) 0.0349(7) 0.0478(8) -0.0114(6) -0.0114(7) -0.0154(6)
C7B 0.0708(12) 0.0480(9) 0.0728(12) -0.0092(8) -0.0219(10) -0.0343(9)
C8B 0.0691(12) 0.0685(12) 0.0616(11) -0.0013(9) -0.0188(9) -0.0448(10)
C9B 0.0564(9) 0.0613(10) 0.0385(8) -0.0003(8) -0.0084(7) -0.0275(7)
C11 0.0498(9) 0.0479(9) 0.0586(10) 0.0166(7) -0.0174(7) -0.0263(8)
C41 0.0312(6) 0.0328(6) 0.0238(5) -0.0038(4) -0.0070(4) -0.0059(4)
C42 0.0313(6) 0.0396(7) 0.0306(6) -0.0019(5) -0.0057(5) -0.0132(5)
C43 0.0304(6) 0.0449(7) 0.0379(7) -0.0035(5) -0.0085(5) -0.0149(6)
C44 0.0400(7) 0.0389(7) 0.0312(6) -0.0039(5) -0.0127(5) -0.0111(5)
C45 0.0405(7) 0.0514(8) 0.0329(7) -0.0016(6) -0.0050(5) -0.0198(6)
C46 0.0284(6) 0.0461(7) 0.0313(6) -0.0028(5) -0.0036(5) -0.0129(5)

loop_
_atom_type_symbol
_atom_type_description
_atom_type_scat_dispersion_real
_atom_type_scat_dispersion_imag
_atom_type_scat_source
C C 0.0033 0.0016 'International Tables Vol C Tables 4.2.6.8 and 6.1.1.4'
H H 0.0000 0.0000 'International Tables Vol C Tables 4.2.6.8 and 6.1.1.4'
Cl Cl 0.1484 0.1585 'International Tables Vol C Tables 4.2.6.8 and 6.1.1.4'
N N 0.0061 0.0033 'International Tables Vol C Tables 4.2.6.8 and 6.1.1.4'
O O 0.0106 0.0060 'International Tables Vol C Tables 4.2.6.8 and 6.1.1.4'

loop_
_geom_angle_atom_site_label_1
_geom_angle_atom_site_label_2
_geom_angle_atom_site_label_3
_geom_angle_site_symmetry_1
_geom_angle_site_symmetry_3
_geom_angle
_geom_angle_publ_flag
C11 N1 C5 . . 115.62(12) ?
C11 N1 C2 . . 117.09(12) ?
C5 N1 C2 . . 106.73(11) ?
C2A N1A C6A . . 110.22(12) ?
C2A N1A C1A . . 111.33(12) ?
C6A N1A C1A . . 111.91(13) ?
C2B N1B C5B . . 111.76(11) ?
C2B N1B H1B . . 124.1 ?
C5B N1B H1B . . 124.2 ?
N1A C1A H7 . . 109.5 ?
N1A C1A H8 . . 109.5 ?
H7 C1A H8 . . 109.5 ?
N1A C1A H9 . . 109.5 ?
H7 C1A H9 . . 109.5 ?
H8 C1A H9 . . 109.5 ?
N1 C2 C4B . . 113.50(10) ?
N1 C2 C2B . . 108.33(10) ?
C4B C2 C2B . . 101.02(10) ?
N1 C2 C3 . . 102.91(9) ?
C4B C2 C3 . . 117.36(10) ?
C2B C2 C3 . . 113.80(10) ?
N1A C2A C3 . . 110.54(10) ?
N1A C2A H1 . . 109.5 ?
C3 C2A H1 . . 109.5 ?
N1A C2A H2 . . 109.5 ?
C3 C2A H2 . . 109.5 ?
H1 C2A H2 . . 108.1 ?
O2 C2B N1B . . 125.61(12) ?
O2 C2B C2 . . 125.83(12) ?
N1B C2B C2 . . 108.44(10) ?
C2A C3 C4A . . 106.08(10) ?
C2A C3 C4 . . 112.94(10) ?
C4A C3 C4 . . 109.87(10) ?
C2A C3 C2 . . 113.02(10) ?
C4A C3 C2 . . 110.45(10) ?
C4 C3 C2 . . 104.55(10) ?
C5 C4 C41 . . 111.19(11) ?
C5 C4 C3 . . 102.12(10) ?
C41 C4 C3 . . 116.79(10) ?
C5 C4 H4 . . 108.8 ?
C41 C4 H4 . . 108.8 ?
C3 C4 H4 . . 108.8 ?
O1 C4A C5A . . 121.14(13) ?
O1 C4A C3 . . 122.06(13) ?
C5A C4A C3 . . 116.78(11) ?
C6B C4B C5B . . 119.22(13) ?
C6B C4B C2 . . 131.56(13) ?
C5B C4B C2 . . 108.82(11) ?
N1 C5 C4 . . 102.60(10) ?
N1 C5 H5A . . 111.2 ?
C4 C5 H5A . . 111.2 ?
N1 C5 H5B . . 111.2 ?
C4 C5 H5B . . 111.2 ?
H5A C5 H5B . . 109.2 ?
C4A C5A C6A . . 113.15(13) ?
C4A C5A H51 . . 108.9 ?
C6A C5A H51 . . 108.9 ?
C4A C5A H52 . . 108.9 ?
C6A C5A H52 . . 108.9 ?
H51 C5A H52 . . 107.8 ?
C9B C5B C4B . . 122.56(14) ?
C9B C5B N1B . . 127.53(14) ?
C4B C5B N1B . . 109.84(12) ?
N1A C6A C5A . . 110.31(12) ?
N1A C6A H61 . . 109.6 ?
C5A C6A H61 . . 109.6 ?
N1A C6A H62 . . 109.6 ?
C5A C6A H62 . . 109.6 ?
H61 C6A H62 . . 108.1 ?
C4B C6B C7B . . 118.74(16) ?
C4B C6B H6B . . 120.6 ?
C7B C6B H6B . . 120.6 ?
C8B C7B C6B . . 120.87(16) ?
C8B C7B H7B . . 119.6 ?
C6B C7B H7B . . 119.6 ?
C7B C8B C9B . . 121.36(15) ?
C7B C8B H8B . . 119.3 ?
C9B C8B H8B . . 119.3 ?
C8B C9B C5B . . 117.24(16) ?
C8B C9B H9B . . 121.4 ?
C5B C9B H9B . . 121.4 ?
N1 C11 H11A . . 109.5 ?
N1 C11 H11B . . 109.5 ?
H11A C11 H11B . . 109.5 ?
N1 C11 H11C . . 109.5 ?
H11A C11 H11C . . 109.5 ?
H11B C11 H11C . . 109.5 ?
C46 C41 C42 . . 115.70(12) ?
C46 C41 C4 . . 122.16(12) ?
C42 C41 C4 . . 121.86(12) ?
C43 C42 C41 . . 122.42(13) ?
C43 C42 H42 . . 118.8 ?
C41 C42 H42 . . 118.8 ?
C44 C43 C42 . . 119.36(13) ?
C44 C43 H43 . . 120.3 ?
C42 C43 H43 . . 120.3 ?
C43 C44 C45 . . 120.56(13) ?
C43 C44 Cl1 . . 120.14(11) ?
C45 C44 Cl1 . . 119.29(11) ?
C44 C45 C46 . . 118.75(13) ?
C44 C45 H45 . . 120.6 ?
C46 C45 H45 . . 120.6 ?
C45 C46 C41 . . 123.11(12) ?
C45 C46 Cl2 . . 115.88(11) ?
C41 C46 Cl2 . . 121.01(11) ?

loop_
_geom_bond_atom_site_label_1
_geom_bond_atom_site_label_2
_geom_bond_site_symmetry_2
_geom_bond_distance
_geom_bond_publ_flag
Cl1 C44 . 1.7326(14) ?
Cl2 C46 . 1.7402(14) ?
O1 C4A . 1.2057(18) ?
O2 C2B . 1.2226(16) ?
N1 C11 . 1.4524(19) ?
N1 C5 . 1.4539(19) ?
N1 C2 . 1.4661(16) ?
N1A C2A . 1.4531(17) ?
N1A C6A . 1.455(2) ?
N1A C1A . 1.456(2) ?
N1B C2B . 1.3498(17) ?
N1B C5B . 1.3966(18) ?
N1B H1B . 0.8600 ?
C1A H7 . 0.9600 ?
C1A H8 . 0.9600 ?
C1A H9 . 0.9600 ?
C2 C4B . 1.5192(17) ?
C2 C2B . 1.5524(16) ?
C2 C3 . 1.5916(17) ?
C2A C3 . 1.5329(17) ?
C2A H1 . 0.9700 ?
C2A H2 . 0.9700 ?
C3 C4A . 1.5413(17) ?
C3 C4 . 1.5604(17) ?
C4 C5 . 1.515(2) ?
C4 C41 . 1.5180(17) ?
C4 H4 . 0.9800 ?
C4A C5A . 1.507(2) ?
C4B C6B . 1.3811(19) ?
C4B C5B . 1.3894(19) ?
C5 H5A . 0.9700 ?
C5 H5B . 0.9700 ?
C5A C6A . 1.514(2) ?
C5A H51 . 0.9700 ?
C5A H52 . 0.9700 ?
C5B C9B . 1.381(2) ?
C6A H61 . 0.9700 ?
C6A H62 . 0.9700 ?
C6B C7B . 1.392(2) ?
C6B H6B . 0.9300 ?
C7B C8B . 1.374(3) ?
C7B H7B . 0.9300 ?
C8B C9B . 1.381(3) ?
C8B H8B . 0.9300 ?
C9B H9B . 0.9300 ?
C11 H11A . 0.9600 ?
C11 H11B . 0.9600 ?
C11 H11C . 0.9600 ?
C41 C46 . 1.3879(19) ?
C41 C42 . 1.3995(17) ?
C42 C43 . 1.3801(19) ?
C42 H42 . 0.9300 ?
C43 C44 . 1.376(2) ?
C43 H43 . 0.9300 ?
C44 C45 . 1.378(2) ?
C45 C46 . 1.384(2) ?
C45 H45 . 0.9300 ?

loop_
_geom_hbond_atom_site_label_D
_geom_hbond_atom_site_label_H
_geom_hbond_atom_site_label_A
_geom_hbond_site_symmetry_A
_geom_hbond_distance_DH
_geom_hbond_distance_HA
_geom_hbond_distance_DA
_geom_hbond_angle_DHA
N1B H1B O2 2_556 0.86 2.02 2.8547(15) 163.9

loop_
_geom_torsion_atom_site_label_1
_geom_torsion_atom_site_label_2
_geom_torsion_atom_site_label_3
_geom_torsion_atom_site_label_4
_geom_torsion_site_symmetry_1
_geom_torsion_site_symmetry_2
_geom_torsion_site_symmetry_3
_geom_torsion_site_symmetry_4
_geom_torsion
_geom_torsion_publ_flag
C11 N1 C2 C4B . . . . -36.10(17) ?
C5 N1 C2 C4B . . . . 95.27(12) ?
C11 N1 C2 C2B . . . . 75.23(15) ?
C5 N1 C2 C2B . . . . -153.40(11) ?
C11 N1 C2 C3 . . . . -163.97(12) ?
C5 N1 C2 C3 . . . . -32.60(12) ?
C6A N1A C2A C3 . . . . -69.88(14) ?
C1A N1A C2A C3 . . . . 165.32(13) ?
C5B N1B C2B O2 . . . . -173.19(13) ?
C5B N1B C2B C2 . . . . 3.01(16) ?
N1 C2 C2B O2 . . . . 55.31(17) ?
C4B C2 C2B O2 . . . . 174.82(13) ?
C3 C2 C2B O2 . . . . -58.48(17) ?
N1 C2 C2B N1B . . . . -120.88(12) ?
C4B C2 C2B N1B . . . . -1.37(13) ?
C3 C2 C2B N1B . . . . 125.33(11) ?
N1A C2A C3 C4A . . . . 58.36(13) ?
N1A C2A C3 C4 . . . . 178.76(10) ?
N1A C2A C3 C2 . . . . -62.80(13) ?
N1 C2 C3 C2A . . . . -117.16(11) ?
C4B C2 C3 C2A . . . . 117.44(11) ?
C2B C2 C3 C2A . . . . -0.17(14) ?
N1 C2 C3 C4A . . . . 124.19(11) ?
C4B C2 C3 C4A . . . . -1.21(14) ?
C2B C2 C3 C4A . . . . -118.83(11) ?
N1 C2 C3 C4 . . . . 6.05(11) ?
C4B C2 C3 C4 . . . . -119.35(11) ?
C2B C2 C3 C4 . . . . 123.03(10) ?
C2A C3 C4 C5 . . . . 144.01(11) ?
C4A C3 C4 C5 . . . . -97.78(12) ?
C2 C3 C4 C5 . . . . 20.75(12) ?
C2A C3 C4 C41 . . . . 22.49(15) ?
C4A C3 C4 C41 . . . . 140.71(12) ?
C2 C3 C4 C41 . . . . -100.77(12) ?
C2A C3 C4A O1 . . . . 132.58(15) ?
C4 C3 C4A O1 . . . . 10.21(19) ?
C2 C3 C4A O1 . . . . -104.62(16) ?
C2A C3 C4A C5A . . . . -45.66(16) ?
C4 C3 C4A C5A . . . . -168.03(12) ?
C2 C3 C4A C5A . . . . 77.15(15) ?
N1 C2 C4B C6B . . . . -57.5(2) ?
C2B C2 C4B C6B . . . . -173.18(16) ?
C3 C2 C4B C6B . . . . 62.5(2) ?
N1 C2 C4B C5B . . . . 115.04(12) ?
C2B C2 C4B C5B . . . . -0.69(14) ?
C3 C2 C4B C5B . . . . -125.00(12) ?
C11 N1 C5 C4 . . . . 179.57(12) ?
C2 N1 C5 C4 . . . . 47.39(13) ?
C41 C4 C5 N1 . . . . 84.59(12) ?
C3 C4 C5 N1 . . . . -40.70(12) ?
O1 C4A C5A C6A . . . . -136.43(17) ?
C3 C4A C5A C6A . . . . 41.83(19) ?
C6B C4B C5B C9B . . . . -1.3(2) ?
C2 C4B C5B C9B . . . . -174.82(14) ?
C6B C4B C5B N1B . . . . 176.05(14) ?
C2 C4B C5B N1B . . . . 2.48(16) ?
C2B N1B C5B C9B . . . . 173.59(15) ?
C2B N1B C5B C4B . . . . -3.54(17) ?
C2A N1A C6A C5A . . . . 61.70(16) ?
C1A N1A C6A C5A . . . . -173.83(14) ?
C4A C5A C6A N1A . . . . -47.18(19) ?
C5B C4B C6B C7B . . . . 0.6(2) ?
C2 C4B C6B C7B . . . . 172.46(16) ?
C4B C6B C7B C8B . . . . 0.1(3) ?
C6B C7B C8B C9B . . . . -0.3(3) ?
C7B C8B C9B C5B . . . . -0.3(3) ?
C4B C5B C9B C8B . . . . 1.1(3) ?
N1B C5B C9B C8B . . . . -175.70(16) ?
C5 C4 C41 C46 . . . . 142.59(13) ?
C3 C4 C41 C46 . . . . -100.79(14) ?
C5 C4 C41 C42 . . . . -30.98(16) ?
C3 C4 C41 C42 . . . . 85.64(15) ?
C46 C41 C42 C43 . . . . -3.1(2) ?
C4 C41 C42 C43 . . . . 170.90(13) ?
C41 C42 C43 C44 . . . . 0.5(2) ?
C42 C43 C44 C45 . . . . 2.0(2) ?
C42 C43 C44 Cl1 . . . . -177.15(11) ?
C43 C44 C45 C46 . . . . -1.8(2) ?
Cl1 C44 C45 C46 . . . . 177.43(11) ?
C44 C45 C46 C41 . . . . -1.1(2) ?
C44 C45 C46 Cl2 . . . . 179.75(12) ?
C42 C41 C46 C45 . . . . 3.4(2) ?
C4 C41 C46 C45 . . . . -170.57(13) ?
C42 C41 C46 Cl2 . . . . -177.48(10) ?
C4 C41 C46 Cl2 . . . . 8.58(18) ?
